data_4113391
loop_
_publ_author_name
'Masahito Ochiai'
'Takashi Suefuji'
'Kazunori Miyamoto'
'Norihiro Tada'
'Satoru Goto'
'Motoo Shiro'
'Shigeru Sakamoto'
'Kentaro Yamaguchi'

_publ_section_title
;
 Secondary Hypervalent I(III)...O Interactions: Synthesis and Structure of
 Hypervalent Complexes of Diphenyl-\l3-iodanes with 18-Crown-6
;
_journal_name_full 'Journal of the American Chemical Society'
_journal_page_first 769
_journal_page_last 773
_journal_paper_doi 10.1021/ja0211205
_journal_volume 125
_journal_year 2003
_chemical_formula_moiety 'C10 H10 I 1+, C12 H24 O6, B F4 1-, 1.5(H2 O)'
_chemical_formula_sum 'C24 H37 B F4 I O7.5'
_chemical_formula_weight 659.26
_space_group_IT_number 14
_symmetry_cell_setting monoclinic
_symmetry_Int_Tables_number 14
_symmetry_space_group_name_Hall '-P 2yn'
_symmetry_space_group_name_H-M 'P 1 21/n 1'
_audit_creation_date 'Tue Aug 27 16:24:06 2002'
_audit_creation_method 'by teXsan'
_cell_angle_alpha 90
_cell_angle_beta 101.446(4)
_cell_angle_gamma 90
_cell_formula_units_Z 4
_cell_length_a 9.544(1)
_cell_length_b 21.210(2)
_cell_length_c 14.297(2)
_cell_measurement_reflns_used 2454
_cell_measurement_temperature 113.2
_cell_measurement_theta_max 13.7
_cell_measurement_theta_min 2.4
_cell_volume 2836.6(6)
_computing_cell_refinement 'PROCESS-AUTO (Rigaku, 1998)'
_computing_data_collection 'PROCESS-AUTO (Rigaku, 1998)'
_computing_data_reduction 'teXsan (MSC & Rigaku, 1999)'
_computing_molecular_graphics 'ORTEP (Johnson, 1976)'
_computing_publication_material 'teXsan (MSC & Rigaku, 1999)'
_computing_structure_refinement 'teXsan (MSC & Rigaku, 1999)'
_computing_structure_solution 'SIR97 (Altomare, 1999)'
_diffrn_detector_area_resol_mean 10.00
_diffrn_measured_fraction_theta_full 0.9821
_diffrn_measured_fraction_theta_max 0.9821
_diffrn_measurement_device_type 'Rigaku RAXIS-RAPID Imaging Plate'
_diffrn_measurement_method \w
_diffrn_radiation_type 'Mo K\a'
_diffrn_radiation_wavelength 0.7107
_diffrn_reflns_av_R_equivalents 0.052
_diffrn_reflns_limit_h_max 13
_diffrn_reflns_limit_h_min -12
_diffrn_reflns_limit_k_max 29
_diffrn_reflns_limit_k_min -29
_diffrn_reflns_limit_l_max 15
_diffrn_reflns_limit_l_min -20
_diffrn_reflns_number 25918
_diffrn_reflns_theta_full 30.03
_diffrn_reflns_theta_max 30.03
_exptl_absorpt_coefficient_mu 1.197
_exptl_absorpt_correction_T_max 0.942
_exptl_absorpt_correction_T_min 0.693
_exptl_absorpt_correction_type multi-scan
_exptl_absorpt_process_details 'ABSCOR (Higashi, 1995)'
_exptl_crystal_colour colorless
_exptl_crystal_density_diffrn 1.544
_exptl_crystal_description platelet
_exptl_crystal_F_000 1340.00
_exptl_crystal_size_max 0.250
_exptl_crystal_size_mid 0.200
_exptl_crystal_size_min 0.050
_refine_diff_density_max 2.06
_refine_diff_density_min -0.90
_refine_ls_extinction_method none
_refine_ls_goodness_of_fit_ref 1.059
_refine_ls_hydrogen_treatment noref
_refine_ls_number_parameters 353
_refine_ls_number_reflns 8137
_refine_ls_R_factor_gt 0.0466
_refine_ls_shift/su_max 0.0014
_refine_ls_structure_factor_coef Fsqd
_refine_ls_weighting_details 'w = 1/[\s^2^(Fo^2^) + (0.05000(Max(Fo^2^,0) + 2Fc^2^)/3)^2^]'
_refine_ls_weighting_scheme calc
_refine_ls_wR_factor_ref 0.1098
_reflns_number_gt 5561
_reflns_number_total 8141
_reflns_threshold_expression F^2^>2.0\s(F^2^)
_cod_data_source_file ja0211205_s2.cif
_cod_data_source_block RGK629raplt_Tokushima_Univ
_cod_original_cell_volume 2836.7(6)
_cod_original_formula_sum 'C24 H37 B F4 I O7.50 '
_cod_database_code 4113391

loop_
_symmetry_equiv_pos_as_xyz
x,y,z
1/2-x,1/2+y,1/2-z
-x,-y,-z
1/2+x,1/2-y,1/2+z

loop_
_atom_site_label
_atom_site_type_symbol
_atom_site_fract_x
_atom_site_fract_y
_atom_site_fract_z
_atom_site_U_iso_or_equiv
_atom_site_adp_type
_atom_site_occupancy
_atom_site_calc_flag
_atom_site_refinement_flags
_atom_site_disorder_assembly
_atom_site_disorder_group
I1 I 0.53241(9) 0.16077(6) 0.2570(1) 0.0243(1) Uani 0.76 d P . .
I1' I 0.5521(3) 0.1485(1) 0.2200(5) 0.0331(6) Uani 0.24 d P . .
F1 F 0.8040(3) 0.1430(1) -0.1538(2) 0.0617(8) Uani 1.00 d . . .
F2 F 0.7791(3) 0.24049(9) -0.0986(2) 0.0569(7) Uani 1.00 d . . .
F3 F 0.7001(5) 0.1549(1) -0.0306(2) 0.103(1) Uani 1.00 d . . .
F4 F 0.5874(3) 0.1856(2) -0.1725(4) 0.150(2) Uani 1.00 d . . .
O1 O 0.7593(2) 0.1873(1) 0.4248(2) 0.0355(6) Uani 1.00 d . . .
O2 O 0.5467(2) 0.10075(9) 0.4641(1) 0.0236(5) Uani 1.00 d . . .
O3 O 0.3532(2) 0.04488(9) 0.3041(1) 0.0256(5) Uani 1.00 d . . .
O4 O 0.4575(2) 0.02108(9) 0.1318(1) 0.0260(5) Uani 1.00 d . . .
O5 O 0.7707(2) 0.02291(9) 0.1947(1) 0.0265(5) Uani 1.00 d . . .
O6 O 0.9097(3) 0.1301(1) 0.2930(2) 0.0493(8) Uani 1.00 d . . .
O7 O 0.7245(3) 0.01213(10) 0.3874(2) 0.0327(6) Uani 1.00 d . . .
O8 O 0.9754(10) 0.0199(5) 0.5369(6) 0.110(4) Uani 0.50 d P W A
C1 C 0.7510(4) 0.1653(1) 0.5174(2) 0.0320(8) Uani 1.00 d . . .
C2 C 0.5992(4) 0.1539(1) 0.5218(2) 0.0287(8) Uani 1.00 d . . .
C3 C 0.3971(3) 0.0914(1) 0.4595(2) 0.0263(7) Uani 1.00 d . . .
C4 C 0.3483(3) 0.0340(1) 0.4017(2) 0.0275(8) Uani 1.00 d . . .
C5 C 0.3204(4) -0.0120(1) 0.2500(2) 0.0305(8) Uani 1.00 d . . .
C6 C 0.3202(3) 0.0016(1) 0.1476(2) 0.0288(8) Uani 1.00 d . . .
C7 C 0.5535(4) -0.0303(1) 0.1283(2) 0.0326(8) Uani 1.00 d . . .
C8 C 0.6913(4) -0.0045(2) 0.1094(2) 0.0325(8) Uani 1.00 d . . .
C9 C 0.9003(4) 0.0499(1) 0.1783(2) 0.0314(8) Uani 1.00 d . . .
C10 C 0.9812(4) 0.0764(2) 0.2697(3) 0.0389(10) Uani 1.00 d . . .
C11 C 0.9815(4) 0.1530(2) 0.3867(3) 0.053(1) Uani 1.00 d . . .
C12 C 0.9003(4) 0.2055(2) 0.4121(3) 0.056(1) Uani 1.00 d . . .
C13 C 0.6085(3) 0.2472(1) 0.2153(2) 0.0276(7) Uani 1.00 d . . .
C14 C 0.7067(4) 0.2494(2) 0.1572(3) 0.049(1) Uani 1.00 d . . .
C15 C 0.7471(5) 0.3086(2) 0.1302(4) 0.057(1) Uani 1.00 d . . .
C16 C 0.6912(4) 0.3622(2) 0.1620(3) 0.0430(10) Uani 1.00 d . . .
C17 C 0.5915(4) 0.3577(1) 0.2181(3) 0.0382(9) Uani 1.00 d . . .
C18 C 0.5475(3) 0.2993(2) 0.2463(2) 0.0313(8) Uani 1.00 d . . .
C19 C 0.3477(3) 0.1663(1) 0.1487(2) 0.0262(7) Uani 1.00 d . . .
C20 C 0.3573(6) 0.1566(2) 0.0540(3) 0.055(1) Uani 1.00 d . . .
C21 C 0.2436(6) 0.1616(2) -0.0159(3) 0.065(1) Uani 1.00 d . . .
C22 C 0.1183(5) 0.1723(2) 0.0089(3) 0.056(1) Uani 1.00 d . . .
C23 C 0.0957(4) 0.1859(2) 0.0991(4) 0.065(1) Uani 1.00 d . . .
C24 C 0.2264(4) 0.1832(2) 0.1778(3) 0.045(1) Uani 1.00 d . . .
B1 B 0.7160(5) 0.1806(2) -0.1130(4) 0.043(1) Uani 1.00 d . . .
H1a H 0.8033 0.1271 0.5302 0.0385 Uiso 1.00 calc . . .
H1b H 0.7900 0.1961 0.5636 0.0385 Uiso 1.00 calc . . .
H2a H 0.5441 0.1901 0.4989 0.0342 Uiso 1.00 calc . . .
H2b H 0.5915 0.1460 0.5860 0.0342 Uiso 1.00 calc . . .
H3a H 0.3796 0.0861 0.5221 0.0316 Uiso 1.00 calc . . .
H3b H 0.3457 0.1271 0.4306 0.0316 Uiso 1.00 calc . . .
H4a H 0.2525 0.0244 0.4067 0.0331 Uiso 1.00 calc . . .
H4b H 0.4084 -0.0005 0.4248 0.0331 Uiso 1.00 calc . . .
H5a H 0.3908 -0.0431 0.2729 0.0365 Uiso 1.00 calc . . .
H5b H 0.2292 -0.0270 0.2562 0.0365 Uiso 1.00 calc . . .
H6a H 0.2536 0.0341 0.1267 0.0347 Uiso 1.00 calc . . .
H6b H 0.2929 -0.0356 0.1116 0.0347 Uiso 1.00 calc . . .
H7O H 0.7295 0.0152 0.3292 0.0393 Uiso 1.00 d . . .
H7O' H 0.6722 0.0412 0.3949 0.0393 Uiso 1.00 d . . .
H7a H 0.5703 -0.0520 0.1877 0.0390 Uiso 1.00 calc . . .
H7b H 0.5126 -0.0585 0.0788 0.0390 Uiso 1.00 calc . . .
H8a H 0.6709 0.0267 0.0610 0.0389 Uiso 1.00 calc . . .
H8b H 0.7445 -0.0376 0.0890 0.0389 Uiso 1.00 calc . . .
H9a H 0.9562 0.0184 0.1559 0.0376 Uiso 1.00 calc . . .
H9b H 0.8795 0.0826 0.1324 0.0376 Uiso 1.00 calc . . .
H10a H 1.0753 0.0874 0.2630 0.0465 Uiso 1.00 calc . . .
H10b H 0.9868 0.0458 0.3191 0.0465 Uiso 1.00 calc . . .
H11a H 0.9862 0.1202 0.4327 0.0637 Uiso 1.00 calc . . .
H11b H 1.0760 0.1663 0.3842 0.0637 Uiso 1.00 calc . . .
H12a H 0.8912 0.2363 0.3634 0.0672 Uiso 1.00 calc . . .
H12b H 0.9510 0.2230 0.4705 0.0672 Uiso 1.00 calc . . .
H14 H 0.7453 0.2119 0.1357 0.0592 Uiso 1.00 calc . . .
H15 H 0.8141 0.3119 0.0892 0.0691 Uiso 1.00 calc . . .
H16 H 0.7220 0.4025 0.1455 0.0518 Uiso 1.00 calc . . .
H17 H 0.5508 0.3951 0.2381 0.0457 Uiso 1.00 calc . . .
H18 H 0.4778 0.2960 0.2854 0.0376 Uiso 1.00 calc . . .
H20 H 0.4474 0.1462 0.0390 0.0649 Uiso 1.00 calc . . .
H21 H 0.2510 0.1580 -0.0808 0.0786 Uiso 1.00 calc . . .
H22 H 0.0354 0.1705 -0.0408 0.0670 Uiso 1.00 calc . . .
H23 H 0.0035 0.1963 0.1102 0.0767 Uiso 1.00 calc . . .
H24 H 0.2237 0.1926 0.2424 0.0542 Uiso 1.00 calc . . .

loop_
_atom_site_aniso_label
_atom_site_aniso_U_11
_atom_site_aniso_U_22
_atom_site_aniso_U_33
_atom_site_aniso_U_12
_atom_site_aniso_U_13
_atom_site_aniso_U_23
I1 0.0223(2) 0.0210(2) 0.0273(4) -0.0037(1) -0.0010(2) 0.0102(2)
I1' 0.0234(6) 0.0190(6) 0.052(2) -0.0014(4) -0.0059(9) 0.0125(9)
F1 0.066(2) 0.042(1) 0.089(2) -0.013(1) 0.043(1) -0.015(1)
F2 0.056(1) 0.026(1) 0.086(2) -0.0062(9) 0.006(1) -0.003(1)
F3 0.172(4) 0.069(2) 0.095(2) -0.052(2) 0.090(2) -0.024(2)
F4 0.054(2) 0.088(2) 0.269(6) 0.008(2) -0.065(3) -0.030(3)
O1 0.025(1) 0.051(1) 0.031(1) -0.011(1) 0.0068(10) -0.012(1)
O2 0.031(1) 0.0180(9) 0.022(1) 0.0001(8) 0.0060(8) -0.0013(8)
O3 0.032(1) 0.0239(10) 0.0213(10) -0.0024(8) 0.0069(9) 0.0004(8)
O4 0.030(1) 0.0216(9) 0.028(1) 0.0003(8) 0.0101(9) -0.0009(8)
O5 0.031(1) 0.027(1) 0.0216(10) -0.0053(9) 0.0056(9) -0.0018(8)
O6 0.039(1) 0.054(2) 0.058(2) -0.017(1) 0.018(1) -0.027(1)
O7 0.047(1) 0.027(1) 0.027(1) 0.0138(10) 0.014(1) 0.0059(9)
O8 0.096(7) 0.141(8) 0.093(7) 0.016(6) 0.017(5) -0.019(6)
C1 0.036(2) 0.031(2) 0.026(1) 0.002(1) 0.000(1) -0.009(1)
C2 0.040(2) 0.023(1) 0.023(1) 0.000(1) 0.007(1) -0.007(1)
C3 0.034(2) 0.026(1) 0.022(1) 0.002(1) 0.011(1) 0.003(1)
C4 0.032(2) 0.030(1) 0.022(1) -0.003(1) 0.009(1) 0.004(1)
C5 0.034(2) 0.025(1) 0.032(2) -0.003(1) 0.005(1) 0.001(1)
C6 0.029(2) 0.027(1) 0.030(2) -0.001(1) 0.004(1) -0.002(1)
C7 0.035(2) 0.026(1) 0.035(2) -0.001(1) 0.002(1) -0.010(1)
C8 0.036(2) 0.034(2) 0.027(2) 0.002(1) 0.004(1) -0.012(1)
C9 0.033(2) 0.032(2) 0.033(2) 0.000(1) 0.015(1) -0.002(1)
C10 0.032(2) 0.049(2) 0.038(2) -0.010(2) 0.012(2) -0.003(2)
C11 0.031(2) 0.070(3) 0.056(2) -0.012(2) 0.004(2) -0.022(2)
C12 0.033(2) 0.079(3) 0.056(2) -0.025(2) 0.011(2) -0.033(2)
C13 0.019(1) 0.021(1) 0.040(2) -0.003(1) 0.001(1) 0.013(1)
C14 0.039(2) 0.028(2) 0.090(3) 0.003(1) 0.034(2) 0.006(2)
C15 0.056(3) 0.044(2) 0.085(3) -0.010(2) 0.045(2) 0.011(2)
C16 0.051(2) 0.027(2) 0.050(2) -0.013(2) 0.005(2) 0.015(2)
C17 0.051(2) 0.023(1) 0.037(2) 0.001(1) -0.001(2) -0.007(1)
C18 0.033(2) 0.038(2) 0.023(2) -0.003(1) 0.007(1) 0.000(1)
C19 0.026(1) 0.016(1) 0.031(1) -0.002(1) -0.005(1) 0.007(1)
C20 0.098(4) 0.027(2) 0.033(2) 0.024(2) -0.003(2) 0.003(1)
C21 0.090(4) 0.039(2) 0.054(3) 0.004(2) -0.016(3) 0.001(2)
C22 0.061(3) 0.042(2) 0.055(3) -0.025(2) -0.016(2) 0.010(2)
C23 0.037(2) 0.034(2) 0.130(5) -0.002(2) 0.031(3) 0.032(2)
C24 0.038(2) 0.033(2) 0.068(3) 0.004(2) 0.019(2) 0.027(2)
B1 0.033(2) 0.029(2) 0.066(3) -0.005(2) 0.005(2) -0.005(2)

loop_
_atom_type_symbol
_atom_type_description
_atom_type_scat_dispersion_real
_atom_type_scat_dispersion_imag
_atom_type_scat_source
C C 0.003 0.002
;International Tables for Crystallography
(1992, Vol. C, Tables 4.2.6.8 and 6.1.1.1)
;
H H 0.000 0.000
;International Tables for Crystallography
(1992, Vol. C, Table 6.1.1.2)
;
B B 0.001 0.001
;International Tables for Crystallography
(1992, Vol. C, Tables 4.2.6.8 and 6.1.1.1)
;
F F 0.017 0.010
;International Tables for Crystallography
(1992, Vol. C, Tables 4.2.6.8 and 6.1.1.1)
;
I I -0.474 1.812
;International Tables for Crystallography
(1992, Vol. C, Tables 4.2.6.8 and 6.1.1.1)
;
O O 0.011 0.006
;International Tables for Crystallography
(1992, Vol. C, Tables 4.2.6.8 and 6.1.1.1)
;

loop_
_geom_angle_atom_site_label_1
_geom_angle_atom_site_label_2
_geom_angle_atom_site_label_3
_geom_angle
_geom_angle_publ_flag
C13 I1 C19 91.6(1) yes
C13 I1' C19 91.4(2) yes
C1 O1 C12 115.5(3) yes
C2 O2 C3 111.7(2) yes
C4 O3 C5 110.3(2) yes
C6 O4 C7 113.4(2) yes
C8 O5 C9 110.9(2) yes
C10 O6 C11 109.1(3) yes
H7O O7 H7O' 103.0 no
O1 C1 C2 109.2(2) yes
O1 C1 H1a 109.6 no
O1 C1 H1b 109.6 no
C2 C1 H1a 109.5 no
C2 C1 H1b 109.5 no
H1a C1 H1b 109.5 no
O2 C2 C1 109.8(3) yes
O2 C2 H2a 109.4 no
O2 C2 H2b 109.4 no
C1 C2 H2a 109.4 no
C1 C2 H2b 109.5 no
H2a C2 H2b 109.3 no
O2 C3 C4 109.7(3) yes
O2 C3 H3a 109.5 no
O2 C3 H3b 109.5 no
C4 C3 H3a 109.4 no
C4 C3 H3b 109.4 no
H3a C3 H3b 109.4 no
O3 C4 C3 110.1(2) yes
O3 C4 H4a 109.0 no
O3 C4 H4b 109.4 no
C3 C4 H4a 109.4 no
C3 C4 H4b 109.6 no
H4a C4 H4b 109.4 no
O3 C5 C6 109.0(2) yes
O3 C5 H5a 109.5 no
O3 C5 H5b 109.8 no
C6 C5 H5a 109.6 no
C6 C5 H5b 109.5 no
H5a C5 H5b 109.5 no
O4 C6 C5 112.8(2) yes
O4 C6 H6a 108.4 no
O4 C6 H6b 108.3 no
C5 C6 H6a 108.8 no
C5 C6 H6b 108.7 no
H6a C6 H6b 109.8 no
O4 C7 C8 108.6(2) yes
O4 C7 H7a 109.5 no
O4 C7 H7b 109.5 no
C8 C7 H7a 109.8 no
C8 C7 H7b 109.9 no
H7a C7 H7b 109.5 no
O5 C8 C7 109.4(3) yes
O5 C8 H8a 109.6 no
O5 C8 H8b 109.9 no
C7 C8 H8a 109.0 no
C7 C8 H8b 109.1 no
H8a C8 H8b 109.8 no
O5 C9 C10 108.9(3) yes
O5 C9 H9a 109.7 no
O5 C9 H9b 109.8 no
C10 C9 H9a 109.5 no
C10 C9 H9b 109.4 no
H9a C9 H9b 109.6 no
O6 C10 C9 108.9(3) yes
O6 C10 H10a 109.8 no
O6 C10 H10b 109.6 no
C9 C10 H10a 109.8 no
C9 C10 H10b 109.6 no
H10a C10 H10b 109.1 no
O6 C11 C12 108.0(3) yes
O6 C11 H11a 109.8 no
O6 C11 H11b 109.8 no
C12 C11 H11a 110.1 no
C12 C11 H11b 110.0 no
H11a C11 H11b 109.1 no
O1 C12 C11 112.7(4) yes
O1 C12 H12a 109.0 no
O1 C12 H12b 108.4 no
C11 C12 H12a 108.8 no
C11 C12 H12b 108.4 no
H12a C12 H12b 109.5 no
I1 C13 I1' 17.4(2) yes
I1 C13 C14 121.2(2) yes
I1 C13 C18 114.9(2) yes
I1' C13 C14 104.9(3) yes
I1' C13 C18 130.4(3) yes
C14 C13 C18 123.8(3) yes
C13 C14 C15 117.4(4) yes
C13 C14 H14 121.4 no
C15 C14 H14 121.3 no
C14 C15 C16 120.6(5) yes
C14 C15 H15 119.7 no
C16 C15 H15 119.7 no
C15 C16 C17 120.0(4) yes
C15 C16 H16 120.3 no
C17 C16 H16 119.7 no
C16 C17 C18 121.2(3) yes
C16 C17 H17 119.5 no
C18 C17 H17 119.3 no
C13 C18 C17 116.9(3) yes
C13 C18 H18 121.6 no
C17 C18 H18 121.4 no
I1 C19 C20 120.0(3) yes
I1 C19 C24 115.5(2) yes
I1' C19 C20 102.5(3) yes
I1' C19 C24 133.1(3) yes
C20 C19 C24 124.4(3) yes
C19 C20 C21 121.3(5) yes
C19 C20 H20 119.4 no
C21 C20 H20 119.3 no
C20 C21 C22 117.1(5) yes
C20 C21 H21 121.5 no
C22 C21 H21 121.3 no
C21 C22 C23 126.9(4) yes
C21 C22 H22 116.8 no
C23 C22 H22 116.3 no
C22 C23 C24 115.5(4) yes
C22 C23 H23 121.7 no
C24 C23 H23 122.8 no
C19 C24 C23 114.3(4) yes
C19 C24 H24 123.0 no
C23 C24 H24 122.7 no
F1 B1 F2 108.0(4) yes
F1 B1 F3 108.9(3) yes
F1 B1 F4 109.5(4) yes
F2 B1 F3 111.2(4) yes
F2 B1 F4 109.4(3) yes
F3 B1 F4 109.8(4) yes

loop_
_geom_bond_atom_site_label_1
_geom_bond_atom_site_label_2
_geom_bond_distance
_geom_bond_publ_flag
I1 C13 2.101(3) yes
I1 C19 2.107(3) yes
I1' C13 2.166(4) yes
I1' C19 2.049(4) yes
F1 B1 1.371(6) yes
F2 B1 1.402(4) yes
F3 B1 1.334(6) yes
F4 B1 1.352(6) yes
O1 C1 1.421(4) yes
O1 C12 1.446(5) yes
O2 C2 1.427(3) yes
O2 C3 1.430(4) yes
O3 C4 1.424(4) yes
O3 C5 1.434(4) yes
O4 C6 1.435(4) yes
O4 C7 1.431(4) yes
O5 C8 1.425(4) yes
O5 C9 1.423(4) yes
O6 C10 1.401(5) yes
O6 C11 1.461(5) yes
O7 H7O 0.846 no
O7 H7O' 0.814 no
C1 C2 1.483(5) yes
C1 H1a 0.949 no
C1 H1b 0.951 no
C2 H2a 0.951 no
C2 H2b 0.950 no
C3 C4 1.493(4) yes
C3 H3a 0.949 no
C3 H3b 0.951 no
C4 H4a 0.953 no
C4 H4b 0.948 no
C5 C6 1.490(5) yes
C5 H5a 0.952 no
C5 H5b 0.948 no
C6 H6a 0.946 no
C6 H6b 0.949 no
C7 C8 1.498(5) yes
C7 H7a 0.950 no
C7 H7b 0.950 no
C8 H8a 0.950 no
C8 H8b 0.946 no
C9 C10 1.489(4) yes
C9 H9a 0.950 no
C9 H9b 0.949 no
C10 H10a 0.951 no
C10 H10b 0.954 no
C11 C12 1.443(6) yes
C11 H11a 0.952 no
C11 H11b 0.952 no
C12 H12a 0.946 no
C12 H12b 0.954 no
C13 C14 1.371(6) yes
C13 C18 1.363(4) yes
C14 C15 1.391(6) yes
C14 H14 0.953 no
C15 C16 1.370(6) yes
C15 H15 0.952 no
C16 C17 1.364(6) yes
C16 H16 0.950 no
C17 C18 1.393(5) yes
C17 H17 0.953 no
C18 H18 0.952 no
C19 C20 1.390(5) yes
C19 C24 1.353(5) yes
C20 C21 1.326(7) yes
C20 H20 0.953 no
C21 C22 1.332(8) yes
C21 H21 0.948 no
C22 C23 1.380(8) yes
C22 H22 0.953 no
C23 C24 1.507(6) yes
C23 H23 0.950 no
C24 H24 0.950 no

loop_
_geom_contact_atom_site_label_1
_geom_contact_atom_site_label_2
_geom_contact_distance
_geom_contact_site_symmetry_2
I1 O1 2.949(2) .
I1 O3 3.143(2) .
I1 O2 3.201(3) .
I1 O4 3.462(2) .
I1 O6 3.595(3) .
I1' O4 3.042(4) .
I1' O3 3.284(5) .
I1' O1 3.296(7) .
I1' O6 3.389(4) .
I1' O5 3.447(4) .
F1 C18 3.203(4) 4_554
F1 C5 3.221(4) 3_655
F1 C6 3.294(4) 3_655
F1 C22 3.468(5) 1_655
F1 C17 3.589(5) 4_554
F2 C24 3.528(5) 4_554
F3 C14 3.342(6) .
F4 C12 3.293(6) 4_454
O1 C13 3.308(4) .
O1 C21 3.327(5) 4_555
O1 C22 3.574(5) 4_555
O2 O7 2.891(3) .
O2 C4 3.477(3) 3_656
O3 C19 3.395(4) .
O3 C24 3.530(4) .
O3 C10 3.550(4) 1_455
O3 O7 3.576(3) .
O4 C20 3.160(4) .
O4 C19 3.279(3) .
O4 C8 3.477(4) 3_655
O5 O7 2.885(3) .
O6 O7 3.486(4) .
O6 C14 3.526(5) .
O7 O8 2.881(9) .
O7 O8 2.933(9) 3_756
O7 C4 3.371(4) 3_656
O7 C16 3.390(4) 2_645
O7 C3 3.458(4) 3_656
O7 C10 3.511(5) .
O8 C10 3.396(10) 3_756
O8 C16 3.498(10) 4_555
O8 C11 3.56(1) .
O8 C4 3.56(1) 3_656
C2 C23 3.575(5) 4_555
C6 C19 3.504(4) .
C6 C20 3.594(5) .
C12 C21 3.443(7) 4_555
